data_7232908
loop_
_publ_author_name
'Zhu, Ning'
'Wang, Guo'
'Lin, Sen'
'Li, Zhong-Feng'
'Xin, Xiu-Lan'
'Yang, Yu-Ping'
'Liu, Min'
'Jin, Qiong-Hua'

_publ_section_title
;
 New discovery in crystallography: correlation of terahertz time-domain
 spectra with crystal structures and photoluminescence properties of
 mononuclear/binuclear diimine--Cu(i)-phosphine complexes
;
_journal_issue 29
_journal_name_full CrystEngComm
_journal_page_first 4275
_journal_paper_doi 10.1039/C9CE00729F
_journal_volume 21
_journal_year 2019
_chemical_formula_moiety 'C50 H36 Cu N4 O P2, C F3 O3 S, C H4 O, C O'
_chemical_formula_sum 'C53 H36 Cu F3 N4 O6 P2 S'
_chemical_formula_weight 1039.40
_space_group_crystal_system triclinic
_space_group_IT_number 2
_space_group_name_Hall '-P 1'
_space_group_name_H-M_alt 'P -1'
_symmetry_space_group_name_Hall '-P 1'
_symmetry_space_group_name_H-M 'P -1'
_atom_sites_solution_hydrogens geom
_audit_creation_date 2018-08-30
_audit_creation_method
;
Olex2 1.2
(compiled 2018.05.29 svn.r3508 for OlexSys, GUI svn.r5506)
;
_audit_update_record
;
2019-04-29 deposited with the CCDC.    2019-06-13 downloaded from the CCDC.
;
_cell_angle_alpha 83.046(4)
_cell_angle_beta 77.092(5)
_cell_angle_gamma 70.657(5)
_cell_formula_units_Z 2
_cell_length_a 10.6980(7)
_cell_length_b 12.5061(5)
_cell_length_c 19.6636(10)
_cell_measurement_reflns_used 5554
_cell_measurement_temperature 104.2
_cell_measurement_theta_max 29.4259
_cell_measurement_theta_min 3.1441
_cell_volume 2416.4(2)
_computing_cell_refinement
;
CrysAlisPro, Agilent Technologies,
Version 1.171.35.11 (release 16-05-2011 CrysAlis171 .NET)
(compiled May 16 2011,17:55:39)
;
_computing_data_collection
;
CrysAlisPro, Agilent Technologies,
Version 1.171.35.11 (release 16-05-2011 CrysAlis171 .NET)
(compiled May 16 2011,17:55:39)
;
_computing_data_reduction
;
CrysAlisPro, Agilent Technologies,
Version 1.171.35.11 (release 16-05-2011 CrysAlis171 .NET)
(compiled May 16 2011,17:55:39)
;
_computing_molecular_graphics 'Olex2 (Dolomanov et al., 2009)'
_computing_publication_material 'Olex2 (Dolomanov et al., 2009)'
_computing_structure_refinement 'ShelXL (Sheldrick, 2015)'
_computing_structure_solution 'SHELXS-97 (Sheldrick, 1990)'
_diffrn_ambient_temperature 104.2
_diffrn_detector_area_resol_mean 16.0971
_diffrn_measured_fraction_theta_full 0.998
_diffrn_measured_fraction_theta_max 0.998
_diffrn_measurement_details
;
#__ type_ start__ end____ width___ exp.time_
  1 omega   -5.00   56.00   1.0000    3.0000
omega____ theta____ kappa____ phi______ frames
    -       18.5772   77.0000  -60.0000 61

#__ type_ start__ end____ width___ exp.time_
  2 omega   -5.00   32.00   1.0000    3.0000
omega____ theta____ kappa____ phi______ frames
    -       18.5772   77.0000   60.0000 37

#__ type_ start__ end____ width___ exp.time_
  3 omega    8.00   52.00   1.0000    3.0000
omega____ theta____ kappa____ phi______ frames
    -       18.5772   37.0000 -180.0000 44

#__ type_ start__ end____ width___ exp.time_
  4 omega  -43.00   31.00   1.0000    3.0000
omega____ theta____ kappa____ phi______ frames
    -       18.5772  -37.0000   30.0000 74

#__ type_ start__ end____ width___ exp.time_
  5 omega  -42.00   23.00   1.0000    3.0000
omega____ theta____ kappa____ phi______ frames
    -       18.5772  -37.0000  -60.0000 65

#__ type_ start__ end____ width___ exp.time_
  6 omega  -31.00   52.00   1.0000    3.0000
omega____ theta____ kappa____ phi______ frames
    -       18.5772  -89.0000 -165.0000 83
;
_diffrn_measurement_device_type 'Xcalibur, Eos, Gemini'
_diffrn_measurement_method '\w scans'
_diffrn_orient_matrix_UB_11 -0.0701387000
_diffrn_orient_matrix_UB_12 0.0073432000
_diffrn_orient_matrix_UB_13 0.0103748000
_diffrn_orient_matrix_UB_21 0.0006132000
_diffrn_orient_matrix_UB_22 -0.0209422000
_diffrn_orient_matrix_UB_23 -0.0320584000
_diffrn_orient_matrix_UB_31 0.0147914000
_diffrn_orient_matrix_UB_32 -0.0559364000
_diffrn_orient_matrix_UB_33 0.0154057000
_diffrn_radiation_monochromator graphite
_diffrn_radiation_type MoK\a
_diffrn_radiation_wavelength 0.71073
_diffrn_reflns_av_R_equivalents 0.0288
_diffrn_reflns_av_unetI/netI 0.0504
_diffrn_reflns_Laue_measured_fraction_full 0.998
_diffrn_reflns_Laue_measured_fraction_max 0.998
_diffrn_reflns_limit_h_max 13
_diffrn_reflns_limit_h_min -13
_diffrn_reflns_limit_k_max 15
_diffrn_reflns_limit_k_min -15
_diffrn_reflns_limit_l_max 23
_diffrn_reflns_limit_l_min -24
_diffrn_reflns_number 17728
_diffrn_reflns_point_group_measured_fraction_full 0.998
_diffrn_reflns_point_group_measured_fraction_max 0.998
_diffrn_reflns_theta_full 25.242
_diffrn_reflns_theta_max 26.000
_diffrn_reflns_theta_min 3.150
_diffrn_source 'Enhance (Mo) X-ray Source'
_exptl_absorpt_coefficient_mu 0.628
_exptl_absorpt_correction_T_max 1.00000
_exptl_absorpt_correction_T_min 0.96817
_exptl_absorpt_correction_type multi-scan
_exptl_absorpt_process_details
;
CrysAlisPro, Agilent Technologies,
Version 1.171.35.11 (release 16-05-2011 CrysAlis171 .NET)
(compiled May 16 2011,17:55:39)
Empirical absorption correction using spherical harmonics,
 implemented in SCALE3 ABSPACK scaling algorithm.
;
_exptl_crystal_colour yellow
_exptl_crystal_density_diffrn 1.429
_exptl_crystal_density_method 'not measured'
_exptl_crystal_description block
_exptl_crystal_F_000 1064
_exptl_crystal_size_max 0.4
_exptl_crystal_size_mid 0.12
_exptl_crystal_size_min 0.12
_refine_diff_density_max 2.708
_refine_diff_density_min -0.737
_refine_diff_density_rms 0.098
_refine_ls_extinction_method none
_refine_ls_goodness_of_fit_ref 1.030
_refine_ls_hydrogen_treatment constr
_refine_ls_matrix_type full
_refine_ls_number_parameters 633
_refine_ls_number_reflns 9498
_refine_ls_number_restraints 0
_refine_ls_restrained_S_all 1.030
_refine_ls_R_factor_all 0.0705
_refine_ls_R_factor_gt 0.0594
_refine_ls_shift/su_max 0.001
_refine_ls_shift/su_mean 0.000
_refine_ls_structure_factor_coef Fsqd
_refine_ls_weighting_details
;
 w=1/[\s^2^(Fo^2^)+(0.0855P)^2^+5.6155P]
 where P=(Fo^2^+2Fc^2^)/3
;
_refine_ls_weighting_scheme calc
_refine_ls_wR_factor_gt 0.1588
_refine_ls_wR_factor_ref 0.1681
_reflns_Friedel_coverage 0.000
_reflns_number_gt 8014
_reflns_number_total 9498
_reflns_threshold_expression 'I > 2\s(I)'
_cod_data_source_file c9ce00729f2.cif
_cod_data_source_block exp_3956
_cod_depositor_comments 'Adding full bibliography for 7232899--7232908.cif.'
_cod_database_code 7232908
_shelxl_version_number 2013-2
_shelx_space_group_comment
;
The symmetry employed for this shelxl refinement is uniquely defined
by the following loop, which should always be used as a source of
symmetry information in preference to the above space-group names.
They are only intended as comments.
;
_shelx_estimated_absorpt_t_max 0.928
_shelx_estimated_absorpt_t_min 0.787
_reflns_odcompleteness_completeness 99.82
_reflns_odcompleteness_iscentric 1
_reflns_odcompleteness_theta 26.32
_olex2_refinement_description
;
1. Fixed Uiso
 At 1.2 times of:
  All C(H) groups
 At 1.5 times of:
  All C(H,H,H) groups, All O(H) groups
2.a Aromatic/amide H refined with riding coordinates:
 C30(H30), C28(H28), C44(H44), C35(H35), C34(H34), C29(H29), C50(H50),
 C37(H37), C1(H1), C19(H19), C18(H18), C10(H10), C17(H17), C8(H8), C16(H16),
 C22(H22), C41(H41), C36(H36), C20(H20), C3(H3), C43(H43), C31(H31), C26(H26),
 C42(H42), C40(H40), C46(H46), C25(H25), C2(H2), C24(H24), C48(H48), C14(H14),
 C49(H49), C9(H9), C13(H13), C47(H47), C23(H23)
2.b Idealised Me refined as rotating group:
 C52(H52A,H52B,H52C)
2.c Idealised tetrahedral OH refined as rotating group:
 O5(H5)
;
_olex2_submission_special_instructions 'No special instructions were received'

loop_
_space_group_symop_operation_xyz
'x, y, z'
'-x, -y, -z'

loop_
_atom_site_label
_atom_site_type_symbol
_atom_site_fract_x
_atom_site_fract_y
_atom_site_fract_z
_atom_site_U_iso_or_equiv
_atom_site_adp_type
_atom_site_occupancy
_atom_site_site_symmetry_order
_atom_site_calc_flag
_atom_site_refinement_flags_posn
Cu1 Cu 0.48010(4) 0.69482(3) 0.25324(2) 0.01530(13) Uani 1 1 d .
P2 P 0.63444(8) 0.78542(7) 0.23575(4) 0.01424(19) Uani 1 1 d .
P1 P 0.47073(8) 0.62150(7) 0.15533(4) 0.01395(19) Uani 1 1 d .
O1 O 0.7480(2) 0.55967(19) 0.16631(12) 0.0162(5) Uani 1 1 d .
N1 N 0.2941(3) 0.7434(2) 0.31938(14) 0.0175(6) Uani 1 1 d .
N2 N 0.5117(3) 0.5626(2) 0.32994(16) 0.0205(6) Uani 1 1 d .
C39 C 0.6311(4) 0.8832(3) 0.15919(18) 0.0175(7) Uani 1 1 d .
C38 C 0.8095(3) 0.6897(3) 0.22406(17) 0.0151(7) Uani 1 1 d .
C30 C 0.8280(4) 0.6527(3) -0.01949(19) 0.0217(8) Uani 1 1 d .
H30 H 0.9006 0.6616 -0.0533 0.026 Uiso 1 1 calc R
C33 C 0.8444(3) 0.5847(3) 0.19392(17) 0.0165(7) Uani 1 1 d .
C15 C 0.3232(3) 0.6768(3) 0.11418(18) 0.0163(7) Uani 1 1 d .
C6 C 0.3999(4) 0.5701(3) 0.38027(19) 0.0228(8) Uani 1 1 d .
C21 C 0.4911(4) 0.4700(3) 0.16918(19) 0.0183(7) Uani 1 1 d .
C28 C 0.5929(4) 0.6674(3) 0.01430(18) 0.0177(7) Uani 1 1 d .
H28 H 0.5084 0.6855 0.0027 0.021 Uiso 1 1 calc R
C27 C 0.6084(3) 0.6288(3) 0.08289(18) 0.0150(7) Uani 1 1 d .
C44 C 0.5040(4) 0.9510(3) 0.14652(19) 0.0211(7) Uani 1 1 d .
H44 H 0.4260 0.9436 0.1762 0.025 Uiso 1 1 calc R
C45 C 0.6325(3) 0.8699(3) 0.30596(19) 0.0192(7) Uani 1 1 d .
C32 C 0.7376(3) 0.6018(3) 0.09804(17) 0.0159(7) Uani 1 1 d .
C35 C 1.0669(4) 0.5265(3) 0.21815(19) 0.0217(7) Uani 1 1 d .
H35 H 1.1510 0.4719 0.2176 0.026 Uiso 1 1 calc R
C34 C 0.9685(4) 0.5029(3) 0.19262(19) 0.0199(7) Uani 1 1 d .
H34 H 0.9860 0.4327 0.1748 0.024 Uiso 1 1 calc R
C7 C 0.3952(5) 0.4874(4) 0.4351(2) 0.0306(9) Uani 1 1 d .
C29 C 0.7023(4) 0.6792(3) -0.03686(19) 0.0207(7) Uani 1 1 d .
H29 H 0.6907 0.7046 -0.0822 0.025 Uiso 1 1 calc R
C50 C 0.6668(4) 0.9697(3) 0.2937(2) 0.0246(8) Uani 1 1 d .
H50 H 0.6859 0.9992 0.2483 0.030 Uiso 1 1 calc R
C37 C 0.9114(4) 0.7117(3) 0.24824(18) 0.0178(7) Uani 1 1 d .
H37 H 0.8935 0.7811 0.2672 0.021 Uiso 1 1 calc R
C1 C 0.1849(4) 0.8317(3) 0.3117(2) 0.0234(8) Uani 1 1 d .
H1 H 0.1928 0.8850 0.2750 0.028 Uiso 1 1 calc R
C19 C 0.1385(4) 0.8373(3) 0.08589(19) 0.0230(8) Uani 1 1 d .
H19 H 0.0879 0.9135 0.0900 0.028 Uiso 1 1 calc R
C5 C 0.2810(4) 0.6674(3) 0.37397(18) 0.0210(7) Uani 1 1 d .
C18 C 0.1056(4) 0.7705(3) 0.04625(19) 0.0255(8) Uani 1 1 d .
H18 H 0.0338 0.8021 0.0231 0.031 Uiso 1 1 calc R
C10 C 0.6200(4) 0.4718(3) 0.3324(2) 0.0288(9) Uani 1 1 d .
H10 H 0.6964 0.4653 0.2975 0.035 Uiso 1 1 calc R
C17 C 0.1797(4) 0.6559(3) 0.04075(19) 0.0234(8) Uani 1 1 d .
H17 H 0.1573 0.6108 0.0142 0.028 Uiso 1 1 calc R
C8 C 0.5117(5) 0.3942(4) 0.4368(2) 0.0407(11) Uani 1 1 d .
H8 H 0.5133 0.3384 0.4727 0.049 Uiso 1 1 calc R
C16 C 0.2876(3) 0.6093(3) 0.07530(18) 0.0193(7) Uani 1 1 d .
H16 H 0.3362 0.5325 0.0724 0.023 Uiso 1 1 calc R
C4 C 0.1585(4) 0.6790(3) 0.4220(2) 0.0284(9) Uani 1 1 d .
C11 C 0.2702(5) 0.5034(4) 0.4866(2) 0.0382(11) Uani 1 1 d .
C22 C 0.4105(4) 0.4353(3) 0.2284(2) 0.0257(8) Uani 1 1 d .
H22 H 0.3521 0.4886 0.2597 0.031 Uiso 1 1 calc R
C41 C 0.7358(4) 0.9704(3) 0.0561(2) 0.0314(9) Uani 1 1 d .
H41 H 0.8133 0.9762 0.0253 0.038 Uiso 1 1 calc R
C36 C 1.0396(4) 0.6319(3) 0.24449(18) 0.0198(7) Uani 1 1 d .
H36 H 1.1067 0.6492 0.2596 0.024 Uiso 1 1 calc R
C20 C 0.2471(3) 0.7909(3) 0.11981(18) 0.0189(7) Uani 1 1 d .
H20 H 0.2690 0.8364 0.1464 0.023 Uiso 1 1 calc R
C3 C 0.0459(4) 0.7712(4) 0.4117(2) 0.0305(9) Uani 1 1 d .
H3 H -0.0369 0.7806 0.4419 0.037 Uiso 1 1 calc R
C43 C 0.4942(4) 1.0286(3) 0.0901(2) 0.0279(9) Uani 1 1 d .
H43 H 0.4096 1.0748 0.0828 0.033 Uiso 1 1 calc R
N3 N 0.0386(5) 0.6127(4) 0.5291(2) 0.0504(11) Uani 1 1 d .
C31 C 0.8471(4) 0.6130(3) 0.04790(19) 0.0192(7) Uani 1 1 d .
H31 H 0.9321 0.5943 0.0591 0.023 Uiso 1 1 calc R
C26 C 0.5813(4) 0.3889(3) 0.1243(2) 0.0255(8) Uani 1 1 d .
H26 H 0.6366 0.4102 0.0852 0.031 Uiso 1 1 calc R
C42 C 0.6093(5) 1.0383(3) 0.0445(2) 0.0293(9) Uani 1 1 d .
H42 H 0.6021 1.0899 0.0062 0.035 Uiso 1 1 calc R
C40 C 0.7464(4) 0.8943(3) 0.1134(2) 0.0241(8) Uani 1 1 d .
H40 H 0.8313 0.8501 0.1213 0.029 Uiso 1 1 calc R
C46 C 0.6022(4) 0.8278(4) 0.3740(2) 0.0300(9) Uani 1 1 d .
H46 H 0.5762 0.7627 0.3824 0.036 Uiso 1 1 calc R
C25 C 0.5883(5) 0.2755(3) 0.1382(3) 0.0383(11) Uani 1 1 d .
H25 H 0.6495 0.2211 0.1084 0.046 Uiso 1 1 calc R
C2 C 0.0587(4) 0.8476(3) 0.3567(2) 0.0283(9) Uani 1 1 d .
H2 H -0.0153 0.9093 0.3491 0.034 Uiso 1 1 calc R
C12 C 0.1553(5) 0.5962(4) 0.4807(2) 0.0362(10) Uani 1 1 d .
C24 C 0.5065(5) 0.2427(3) 0.1952(3) 0.0402(12) Uani 1 1 d .
H24 H 0.5111 0.1668 0.2034 0.048 Uiso 1 1 calc R
C48 C 0.6452(5) 0.9812(4) 0.4168(2) 0.0395(11) Uani 1 1 d .
H48 H 0.6500 1.0182 0.4540 0.047 Uiso 1 1 calc R
N4 N 0.2699(5) 0.4246(4) 0.5413(2) 0.0543(12) Uani 1 1 d .
C14 C 0.1555(7) 0.4432(6) 0.5874(3) 0.0642(18) Uani 1 1 d .
H14 H 0.1505 0.3918 0.6255 0.077 Uiso 1 1 calc R
C49 C 0.6725(4) 1.0253(3) 0.3499(2) 0.0341(10) Uani 1 1 d .
H49 H 0.6949 1.0922 0.3420 0.041 Uiso 1 1 calc R
C9 C 0.6236(5) 0.3862(4) 0.3850(2) 0.0396(11) Uani 1 1 d .
H9 H 0.7011 0.3240 0.3849 0.047 Uiso 1 1 calc R
C13 C 0.0429(7) 0.5356(6) 0.5817(3) 0.0620(17) Uani 1 1 d .
H13 H -0.0340 0.5440 0.6165 0.074 Uiso 1 1 calc R
C47 C 0.6105(5) 0.8822(4) 0.4298(2) 0.0409(11) Uani 1 1 d .
H47 H 0.5929 0.8524 0.4753 0.049 Uiso 1 1 calc R
C23 C 0.4171(5) 0.3226(4) 0.2407(3) 0.0369(11) Uani 1 1 d .
H23 H 0.3616 0.3005 0.2795 0.044 Uiso 1 1 calc R
S1 S 0.09038(11) 0.13913(8) 0.21880(6) 0.0351(3) Uani 1 1 d .
F2 F -0.1226(3) 0.0977(3) 0.1988(2) 0.0631(9) Uani 1 1 d .
F3 F -0.1626(3) 0.2648(3) 0.22949(19) 0.0629(9) Uani 1 1 d .
O4 O 0.1691(3) 0.0433(3) 0.1786(2) 0.0551(10) Uani 1 1 d .
F1 F -0.0632(3) 0.2212(3) 0.12563(16) 0.0708(11) Uani 1 1 d .
O2 O 0.0531(4) 0.1097(3) 0.29286(19) 0.0606(10) Uani 1 1 d .
O3 O 0.1339(3) 0.2372(2) 0.20222(19) 0.0425(8) Uani 1 1 d .
C51 C -0.0729(4) 0.1823(4) 0.1914(2) 0.0358(10) Uani 1 1 d .
O5 O 0.2674(4) 0.8424(3) 0.4925(2) 0.0612(10) Uani 1 1 d .
H5 H 0.2698 0.8908 0.4606 0.092 Uiso 1 1 calc GR
O6 O 0.2220(6) 1.0291(4) 0.3951(2) 0.0799(14) Uani 1 1 d .
C52 C 0.1369(6) 0.8791(5) 0.5417(3) 0.0578(14) Uani 1 1 d .
H52A H 0.0667 0.8728 0.5208 0.087 Uiso 1 1 calc GR
H52B H 0.1175 0.9566 0.5523 0.087 Uiso 1 1 calc GR
H52C H 0.1415 0.8318 0.5839 0.087 Uiso 1 1 calc GR
C53 C 0.2821(6) 1.1013(7) 0.3848(3) 0.0698(19) Uani 1 1 d .

loop_
_atom_site_aniso_label
_atom_site_aniso_U_11
_atom_site_aniso_U_22
_atom_site_aniso_U_33
_atom_site_aniso_U_23
_atom_site_aniso_U_13
_atom_site_aniso_U_12
Cu1 0.0160(2) 0.0139(2) 0.0157(2) 0.00049(16) -0.00219(16) -0.00542(16)
P2 0.0137(4) 0.0120(4) 0.0165(4) -0.0006(3) -0.0026(3) -0.0036(3)
P1 0.0134(4) 0.0124(4) 0.0164(4) -0.0004(3) -0.0032(3) -0.0044(3)
O1 0.0152(12) 0.0159(11) 0.0190(12) -0.0004(9) -0.0052(9) -0.0057(9)
N1 0.0225(15) 0.0167(14) 0.0150(14) -0.0020(11) -0.0027(12) -0.0086(12)
N2 0.0241(16) 0.0194(15) 0.0218(15) 0.0036(12) -0.0105(13) -0.0095(13)
C39 0.0222(18) 0.0128(15) 0.0182(17) -0.0014(13) -0.0058(14) -0.0052(13)
C38 0.0142(16) 0.0137(15) 0.0160(16) 0.0021(13) -0.0026(13) -0.0036(13)
C30 0.0210(18) 0.0218(17) 0.0209(18) -0.0045(14) 0.0060(14) -0.0102(14)
C33 0.0171(17) 0.0185(16) 0.0157(16) 0.0014(13) -0.0036(13) -0.0083(14)
C15 0.0119(15) 0.0187(16) 0.0174(16) 0.0000(13) -0.0003(13) -0.0056(13)
C6 0.034(2) 0.0241(18) 0.0179(17) 0.0037(14) -0.0110(16) -0.0175(16)
C21 0.0201(17) 0.0138(16) 0.0247(18) 0.0017(14) -0.0127(14) -0.0058(14)
C28 0.0180(17) 0.0154(16) 0.0193(17) -0.0026(13) -0.0042(14) -0.0038(13)
C27 0.0158(16) 0.0108(15) 0.0194(17) -0.0032(13) -0.0031(13) -0.0048(12)
C44 0.0209(18) 0.0165(17) 0.0274(19) -0.0010(14) -0.0065(15) -0.0066(14)
C45 0.0172(17) 0.0175(16) 0.0223(18) -0.0059(14) -0.0037(14) -0.0029(14)
C32 0.0167(16) 0.0138(15) 0.0159(16) -0.0029(13) -0.0018(13) -0.0030(13)
C35 0.0147(17) 0.0248(18) 0.0220(18) 0.0015(15) -0.0039(14) -0.0021(14)
C34 0.0187(17) 0.0149(16) 0.0249(18) -0.0026(14) -0.0040(14) -0.0030(14)
C7 0.044(2) 0.033(2) 0.024(2) 0.0116(17) -0.0147(18) -0.0234(19)
C29 0.0253(19) 0.0193(17) 0.0172(17) -0.0007(14) -0.0025(14) -0.0075(15)
C50 0.026(2) 0.0209(18) 0.029(2) -0.0036(15) -0.0087(16) -0.0072(15)
C37 0.0199(17) 0.0181(16) 0.0165(16) 0.0004(13) -0.0035(14) -0.0081(14)
C1 0.0249(19) 0.0190(17) 0.0252(19) -0.0035(15) -0.0011(15) -0.0073(15)
C19 0.0184(18) 0.0211(18) 0.0257(19) 0.0026(15) -0.0015(15) -0.0045(14)
C5 0.029(2) 0.0233(18) 0.0150(17) -0.0015(14) -0.0040(15) -0.0144(16)
C18 0.0139(17) 0.039(2) 0.0222(19) 0.0029(16) -0.0047(14) -0.0069(16)
C10 0.030(2) 0.0235(19) 0.036(2) 0.0063(17) -0.0147(18) -0.0087(17)
C17 0.0178(18) 0.033(2) 0.0213(18) -0.0049(15) -0.0014(14) -0.0109(16)
C8 0.057(3) 0.035(2) 0.041(3) 0.023(2) -0.029(2) -0.025(2)
C16 0.0151(17) 0.0218(17) 0.0215(18) -0.0030(14) -0.0021(14) -0.0068(14)
C4 0.037(2) 0.035(2) 0.0200(19) -0.0055(16) 0.0025(16) -0.0229(18)
C11 0.054(3) 0.049(3) 0.023(2) 0.0127(19) -0.010(2) -0.034(2)
C22 0.027(2) 0.0243(19) 0.031(2) 0.0052(16) -0.0124(17) -0.0132(16)
C41 0.034(2) 0.026(2) 0.029(2) 0.0060(17) -0.0004(18) -0.0103(17)
C36 0.0160(17) 0.0259(18) 0.0201(17) 0.0021(14) -0.0064(14) -0.0091(14)
C20 0.0182(17) 0.0191(17) 0.0187(17) -0.0008(14) -0.0002(14) -0.0073(14)
C3 0.028(2) 0.038(2) 0.025(2) -0.0109(17) 0.0057(16) -0.0136(18)
C43 0.031(2) 0.0187(18) 0.036(2) 0.0024(16) -0.0172(18) -0.0052(16)
N3 0.057(3) 0.070(3) 0.028(2) 0.001(2) 0.0100(19) -0.039(2)
C31 0.0152(17) 0.0192(17) 0.0237(18) -0.0049(14) -0.0026(14) -0.0053(14)
C26 0.0228(19) 0.0193(18) 0.035(2) -0.0046(16) -0.0093(16) -0.0041(15)
C42 0.050(3) 0.0154(17) 0.024(2) 0.0047(15) -0.0111(18) -0.0119(17)
C40 0.0203(18) 0.0198(17) 0.028(2) 0.0052(15) -0.0024(15) -0.0040(15)
C46 0.034(2) 0.033(2) 0.026(2) -0.0064(17) -0.0006(17) -0.0159(18)
C25 0.036(2) 0.0181(19) 0.063(3) -0.013(2) -0.028(2) 0.0043(17)
C2 0.023(2) 0.027(2) 0.031(2) -0.0102(16) 0.0013(16) -0.0053(16)
C12 0.050(3) 0.047(3) 0.0187(19) 0.0004(18) -0.0005(19) -0.030(2)
C24 0.050(3) 0.0184(19) 0.065(3) 0.019(2) -0.040(3) -0.0172(19)
C48 0.042(3) 0.044(3) 0.036(2) -0.024(2) -0.002(2) -0.014(2)
N4 0.071(3) 0.069(3) 0.033(2) 0.029(2) -0.017(2) -0.043(3)
C14 0.079(4) 0.095(5) 0.032(3) 0.034(3) -0.014(3) -0.055(4)
C49 0.035(2) 0.025(2) 0.047(3) -0.0131(18) -0.008(2) -0.0106(17)
C9 0.047(3) 0.029(2) 0.046(3) 0.018(2) -0.026(2) -0.010(2)
C13 0.074(4) 0.093(5) 0.027(3) 0.018(3) 0.002(3) -0.051(4)
C47 0.051(3) 0.053(3) 0.022(2) -0.012(2) 0.001(2) -0.022(2)
C23 0.044(3) 0.030(2) 0.048(3) 0.019(2) -0.025(2) -0.024(2)
S1 0.0285(5) 0.0215(5) 0.0518(7) 0.0044(5) -0.0109(5) -0.0034(4)
F2 0.0438(17) 0.0510(18) 0.103(3) -0.0025(17) -0.0064(17) -0.0320(15)
F3 0.0306(15) 0.0553(18) 0.090(3) -0.0173(17) -0.0055(16) 0.0035(13)
O4 0.0386(19) 0.0259(16) 0.091(3) -0.0132(17) -0.0030(19) 0.0006(14)
F1 0.063(2) 0.118(3) 0.0475(18) 0.0314(19) -0.0260(16) -0.052(2)
O2 0.069(3) 0.063(2) 0.046(2) 0.0145(18) -0.022(2) -0.016(2)
O3 0.0338(17) 0.0226(14) 0.073(2) 0.0017(15) -0.0189(16) -0.0065(13)
C51 0.031(2) 0.032(2) 0.046(3) 0.0013(19) -0.006(2) -0.0133(18)
O5 0.065(3) 0.058(2) 0.060(3) -0.0074(19) -0.015(2) -0.015(2)
O6 0.107(4) 0.063(3) 0.069(3) 0.017(2) -0.032(3) -0.024(3)
C52 0.061(4) 0.056(3) 0.058(3) -0.015(3) -0.020(3) -0.010(3)
C53 0.053(4) 0.112(5) 0.061(4) 0.031(4) -0.031(3) -0.047(4)

loop_
_atom_type_symbol
_atom_type_description
_atom_type_scat_dispersion_real
_atom_type_scat_dispersion_imag
_atom_type_scat_source
C C 0.0033 0.0016 'International Tables Vol C Tables 4.2.6.8 and 6.1.1.4'
H H 0.0000 0.0000 'International Tables Vol C Tables 4.2.6.8 and 6.1.1.4'
Cu Cu 0.3201 1.2651 'International Tables Vol C Tables 4.2.6.8 and 6.1.1.4'
F F 0.0171 0.0103 'International Tables Vol C Tables 4.2.6.8 and 6.1.1.4'
N N 0.0061 0.0033 'International Tables Vol C Tables 4.2.6.8 and 6.1.1.4'
O O 0.0106 0.0060 'International Tables Vol C Tables 4.2.6.8 and 6.1.1.4'
P P 0.1023 0.0942 'International Tables Vol C Tables 4.2.6.8 and 6.1.1.4'
S S 0.1246 0.1234 'International Tables Vol C Tables 4.2.6.8 and 6.1.1.4'

loop_
_geom_angle_atom_site_label_1
_geom_angle_atom_site_label_2
_geom_angle_atom_site_label_3
_geom_angle
P2 Cu1 P1 113.32(3)
N1 Cu1 P2 125.34(8)
N1 Cu1 P1 111.83(8)
N1 Cu1 N2 80.41(12)
N2 Cu1 P2 112.66(9)
N2 Cu1 P1 107.56(9)
C39 P2 Cu1 114.47(12)
C39 P2 C38 104.83(15)
C39 P2 C45 103.89(16)
C38 P2 Cu1 113.63(11)
C45 P2 Cu1 117.82(12)
C45 P2 C38 100.43(16)
C15 P1 Cu1 121.53(11)
C15 P1 C21 103.21(15)
C21 P1 Cu1 111.23(12)
C27 P1 Cu1 112.73(11)
C27 P1 C15 102.32(15)
C27 P1 C21 104.01(16)
C32 O1 C33 115.8(3)
C1 N1 Cu1 128.7(2)
C1 N1 C5 117.7(3)
C5 N1 Cu1 113.2(2)
C6 N2 Cu1 112.6(2)
C10 N2 Cu1 129.1(3)
C10 N2 C6 118.1(3)
C44 C39 P2 117.2(3)
C40 C39 P2 123.9(3)
C40 C39 C44 118.9(3)
C33 C38 P2 120.2(3)
C37 C38 P2 123.2(3)
C37 C38 C33 116.5(3)
C29 C30 H30 119.6
C29 C30 C31 120.9(3)
C31 C30 H30 119.6
O1 C33 C38 119.1(3)
C34 C33 O1 118.1(3)
C34 C33 C38 122.7(3)
C16 C15 P1 122.0(3)
C20 C15 P1 118.9(3)
C20 C15 C16 119.1(3)
N2 C6 C7 122.6(4)
N2 C6 C5 116.7(3)
C7 C6 C5 120.6(4)
C22 C21 P1 117.5(3)
C26 C21 P1 123.5(3)
C26 C21 C22 119.0(3)
C27 C28 H28 119.4
C29 C28 H28 119.4
C29 C28 C27 121.1(3)
C28 C27 P1 124.9(3)
C32 C27 P1 117.4(3)
C32 C27 C28 117.5(3)
C39 C44 H44 119.9
C43 C44 C39 120.2(4)
C43 C44 H44 119.9
C50 C45 P2 123.0(3)
C46 C45 P2 117.3(3)
C46 C45 C50 119.5(3)
O1 C32 C27 115.0(3)
C31 C32 O1 122.9(3)
C31 C32 C27 122.0(3)
C34 C35 H35 120.1
C34 C35 C36 119.8(3)
C36 C35 H35 120.1
C33 C34 C35 119.3(3)
C33 C34 H34 120.3
C35 C34 H34 120.3
C6 C7 C11 118.4(4)
C8 C7 C6 117.7(4)
C8 C7 C11 123.9(4)
C30 C29 C28 119.5(3)
C30 C29 H29 120.3
C28 C29 H29 120.3
C45 C50 H50 120.1
C45 C50 C49 119.8(4)
C49 C50 H50 120.1
C38 C37 H37 119.3
C36 C37 C38 121.4(3)
C36 C37 H37 119.3
N1 C1 H1 118.6
N1 C1 C2 122.9(4)
C2 C1 H1 118.6
C18 C19 H19 119.9
C18 C19 C20 120.1(3)
C20 C19 H19 119.9
N1 C5 C6 116.9(3)
N1 C5 C4 122.6(4)
C4 C5 C6 120.5(3)
C19 C18 H18 119.9
C19 C18 C17 120.2(3)
C17 C18 H18 119.9
N2 C10 H10 118.6
N2 C10 C9 122.8(4)
C9 C10 H10 118.6
C18 C17 H17 120.2
C18 C17 C16 119.5(3)
C16 C17 H17 120.2
C7 C8 H8 120.3
C9 C8 C7 119.3(4)
C9 C8 H8 120.3
C15 C16 H16 119.7
C17 C16 C15 120.6(3)
C17 C16 H16 119.7
C5 C4 C12 118.9(4)
C3 C4 C5 118.1(4)
C3 C4 C12 123.0(4)
C12 C11 C7 121.3(4)
N4 C11 C7 117.4(5)
N4 C11 C12 121.3(4)
C21 C22 H22 119.7
C23 C22 C21 120.6(4)
C23 C22 H22 119.7
C42 C41 H41 119.9
C40 C41 H41 119.9
C40 C41 C42 120.2(4)
C35 C36 C37 120.0(3)
C35 C36 H36 120.0
C37 C36 H36 120.0
C15 C20 H20 119.8
C19 C20 C15 120.4(3)
C19 C20 H20 119.8
C4 C3 H3 120.3
C2 C3 C4 119.4(4)
C2 C3 H3 120.3
C44 C43 H43 119.8
C44 C43 C42 120.5(4)
C42 C43 H43 119.8
C13 N3 C12 115.2(5)
C30 C31 H31 120.5
C32 C31 C30 119.0(3)
C32 C31 H31 120.5
C21 C26 H26 120.2
C21 C26 C25 119.6(4)
C25 C26 H26 120.2
C41 C42 H42 120.2
C43 C42 C41 119.7(4)
C43 C42 H42 120.2
C39 C40 H40 119.7
C41 C40 C39 120.5(4)
C41 C40 H40 119.7
C45 C46 H46 119.7
C45 C46 C47 120.5(4)
C47 C46 H46 119.7
C26 C25 H25 119.5
C24 C25 C26 121.0(4)
C24 C25 H25 119.5
C1 C2 H2 120.4
C3 C2 C1 119.3(4)
C3 C2 H2 120.4
C11 C12 C4 120.2(4)
N3 C12 C4 118.1(4)
N3 C12 C11 121.7(4)
C25 C24 H24 120.0
C25 C24 C23 119.9(4)
C23 C24 H24 120.0
C49 C48 H48 119.6
C49 C48 C47 120.9(4)
C47 C48 H48 119.6
C14 N4 C11 115.5(5)
N4 C14 H14 118.5
N4 C14 C13 122.9(5)
C13 C14 H14 118.5
C50 C49 H49 120.0
C48 C49 C50 120.0(4)
C48 C49 H49 120.0
C10 C9 H9 120.3
C8 C9 C10 119.4(4)
C8 C9 H9 120.3
N3 C13 C14 123.4(5)
N3 C13 H13 118.3
C14 C13 H13 118.3
C46 C47 H47 120.4
C48 C47 C46 119.3(4)
C48 C47 H47 120.4
C22 C23 C24 119.8(4)
C22 C23 H23 120.1
C24 C23 H23 120.1
O4 S1 O2 113.3(2)
O4 S1 O3 115.5(2)
O4 S1 C51 103.6(2)
O2 S1 C51 101.8(2)
O3 S1 O2 116.2(2)
O3 S1 C51 103.96(19)
F2 C51 S1 111.5(3)
F2 C51 F3 107.3(4)
F2 C51 F1 108.5(4)
F3 C51 S1 110.9(3)
F1 C51 S1 111.6(3)
F1 C51 F3 106.9(4)
C52 O5 H5 109.5
O5 C52 H52A 109.5
O5 C52 H52B 109.5
O5 C52 H52C 109.5
H52A C52 H52B 109.5
H52A C52 H52C 109.5
H52B C52 H52C 109.5

loop_
_geom_bond_atom_site_label_1
_geom_bond_atom_site_label_2
_geom_bond_distance
Cu1 P2 2.2405(9)
Cu1 P1 2.2654(9)
Cu1 N1 2.062(3)
Cu1 N2 2.092(3)
P2 C39 1.820(3)
P2 C38 1.839(3)
P2 C45 1.830(4)
P1 C15 1.826(3)
P1 C21 1.827(3)
P1 C27 1.824(3)
O1 C33 1.400(4)
O1 C32 1.396(4)
N1 C1 1.338(5)
N1 C5 1.360(4)
N2 C6 1.356(5)
N2 C10 1.332(5)
C39 C44 1.402(5)
C39 C40 1.393(5)
C38 C33 1.406(5)
C38 C37 1.398(5)
C30 H30 0.9300
C30 C29 1.385(5)
C30 C31 1.392(5)
C33 C34 1.379(5)
C15 C16 1.394(5)
C15 C20 1.393(5)
C6 C7 1.405(5)
C6 C5 1.457(5)
C21 C22 1.402(5)
C21 C26 1.388(5)
C28 H28 0.9300
C28 C27 1.403(5)
C28 C29 1.399(5)
C27 C32 1.401(5)
C44 H44 0.9300
C44 C43 1.381(5)
C45 C50 1.394(5)
C45 C46 1.386(5)
C32 C31 1.388(5)
C35 H35 0.9300
C35 C34 1.388(5)
C35 C36 1.390(5)
C34 H34 0.9300
C7 C8 1.400(7)
C7 C11 1.456(6)
C29 H29 0.9300
C50 H50 0.9300
C50 C49 1.398(6)
C37 H37 0.9300
C37 C36 1.396(5)
C1 H1 0.9300
C1 C2 1.405(5)
C19 H19 0.9300
C19 C18 1.380(6)
C19 C20 1.392(5)
C5 C4 1.409(5)
C18 H18 0.9300
C18 C17 1.393(6)
C10 H10 0.9300
C10 C9 1.392(6)
C17 H17 0.9300
C17 C16 1.394(5)
C8 H8 0.9300
C8 C9 1.371(7)
C16 H16 0.9300
C4 C3 1.398(6)
C4 C12 1.456(6)
C11 C12 1.399(7)
C11 N4 1.368(5)
C22 H22 0.9300
C22 C23 1.382(5)
C41 H41 0.9300
C41 C42 1.391(6)
C41 C40 1.383(5)
C36 H36 0.9300
C20 H20 0.9300
C3 H3 0.9300
C3 C2 1.368(6)
C43 H43 0.9300
C43 C42 1.384(6)
N3 C12 1.362(6)
N3 C13 1.324(7)
C31 H31 0.9300
C26 H26 0.9300
C26 C25 1.392(6)
C42 H42 0.9300
C40 H40 0.9300
C46 H46 0.9300
C46 C47 1.393(6)
C25 H25 0.9300
C25 C24 1.371(7)
C2 H2 0.9300
C24 H24 0.9300
C24 C23 1.384(7)
C48 H48 0.9300
C48 C49 1.371(7)
C48 C47 1.387(7)
N4 C14 1.319(8)
C14 H14 0.9300
C14 C13 1.381(9)
C49 H49 0.9300
C9 H9 0.9300
C13 H13 0.9300
C47 H47 0.9300
C23 H23 0.9300
S1 O4 1.426(3)
S1 O2 1.457(4)
S1 O3 1.429(3)
S1 C51 1.832(5)
F2 C51 1.314(5)
F3 C51 1.325(5)
F1 C51 1.320(5)
O5 H5 0.8200
O5 C52 1.475(7)
O6 C53 1.246(7)
C52 H52A 0.9600
C52 H52B 0.9600
C52 H52C 0.9600

loop_
_geom_torsion_atom_site_label_1
_geom_torsion_atom_site_label_2
_geom_torsion_atom_site_label_3
_geom_torsion_atom_site_label_4
_geom_torsion
Cu1 P2 C39 C44 41.7(3)
Cu1 P2 C39 C40 -138.5(3)
Cu1 P2 C38 C33 30.4(3)
Cu1 P2 C38 C37 -145.0(3)
Cu1 P2 C45 C50 -146.4(3)
Cu1 P2 C45 C46 37.2(3)
Cu1 P1 C15 C16 -152.0(2)
Cu1 P1 C15 C20 30.3(3)
Cu1 P1 C21 C22 49.7(3)
Cu1 P1 C21 C26 -130.4(3)
Cu1 P1 C27 C28 -133.0(3)
Cu1 P1 C27 C32 42.0(3)
Cu1 N1 C1 C2 172.0(3)
Cu1 N1 C5 C6 4.2(4)
Cu1 N1 C5 C4 -174.4(3)
Cu1 N2 C6 C7 176.6(3)
Cu1 N2 C6 C5 -1.6(4)
Cu1 N2 C10 C9 -175.7(3)
P2 C39 C44 C43 178.7(3)
P2 C39 C40 C41 179.9(3)
P2 C38 C33 O1 6.7(4)
P2 C38 C33 C34 -170.7(3)
P2 C38 C37 C36 173.6(3)
P2 C45 C50 C49 -175.3(3)
P2 C45 C46 C47 174.3(3)
P1 C15 C16 C17 -175.8(3)
P1 C15 C20 C19 176.5(3)
P1 C21 C22 C23 177.6(3)
P1 C21 C26 C25 -178.8(3)
P1 C27 C32 O1 7.0(4)
P1 C27 C32 C31 -175.0(3)
O1 C33 C34 C35 178.5(3)
O1 C32 C31 C30 178.1(3)
N1 C1 C2 C3 1.2(6)
N1 C5 C4 C3 1.5(5)
N1 C5 C4 C12 -177.4(3)
N2 C6 C7 C8 0.0(6)
N2 C6 C7 C11 179.9(3)
N2 C6 C5 N1 -1.8(5)
N2 C6 C5 C4 176.9(3)
N2 C10 C9 C8 0.0(7)
C39 P2 C38 C33 -95.3(3)
C39 P2 C38 C37 89.3(3)
C39 P2 C45 C50 -18.6(3)
C39 P2 C45 C46 165.0(3)
C39 C44 C43 C42 1.8(6)
C38 P2 C39 C44 166.9(3)
C38 P2 C39 C40 -13.3(3)
C38 P2 C45 C50 89.7(3)
C38 P2 C45 C46 -86.7(3)
C38 C33 C34 C35 -4.0(5)
C38 C37 C36 C35 -1.9(5)
C33 O1 C32 C27 -149.0(3)
C33 O1 C32 C31 32.9(4)
C33 C38 C37 C36 -2.0(5)
C15 P1 C21 C22 -82.1(3)
C15 P1 C21 C26 97.7(3)
C15 P1 C27 C28 -0.8(3)
C15 P1 C27 C32 174.2(3)
C6 N2 C10 C9 -1.3(6)
C6 C7 C8 C9 -1.2(6)
C6 C7 C11 C12 2.5(6)
C6 C7 C11 N4 -177.1(4)
C6 C5 C4 C3 -177.1(3)
C6 C5 C4 C12 4.0(5)
C21 P1 C15 C16 -26.6(3)
C21 P1 C15 C20 155.8(3)
C21 P1 C27 C28 106.4(3)
C21 P1 C27 C32 -78.6(3)
C21 C22 C23 C24 1.7(6)
C21 C26 C25 C24 0.7(6)
C28 C27 C32 O1 -177.6(3)
C28 C27 C32 C31 0.4(5)
C27 P1 C15 C16 81.2(3)
C27 P1 C15 C20 -96.4(3)
C27 P1 C21 C22 171.4(3)
C27 P1 C21 C26 -8.8(3)
C27 C28 C29 C30 -0.3(5)
C27 C32 C31 C30 0.2(5)
C44 C39 C40 C41 -0.4(6)
C44 C43 C42 C41 -1.0(6)
C45 P2 C39 C44 -88.1(3)
C45 P2 C39 C40 91.6(3)
C45 P2 C38 C33 157.1(3)
C45 P2 C38 C37 -18.3(3)
C45 C50 C49 C48 0.4(6)
C45 C46 C47 C48 2.0(7)
C32 O1 C33 C38 84.0(4)
C32 O1 C33 C34 -98.3(4)
C34 C35 C36 C37 3.0(5)
C7 C6 C5 N1 -179.9(3)
C7 C6 C5 C4 -1.3(5)
C7 C8 C9 C10 1.2(7)
C7 C11 C12 C4 0.3(6)
C7 C11 C12 N3 -179.0(4)
C7 C11 N4 C14 178.9(5)
C29 C30 C31 C32 -0.9(5)
C29 C28 C27 P1 174.6(3)
C29 C28 C27 C32 -0.4(5)
C50 C45 C46 C47 -2.2(6)
C37 C38 C33 O1 -177.5(3)
C37 C38 C33 C34 5.0(5)
C1 N1 C5 C6 178.2(3)
C1 N1 C5 C4 -0.4(5)
C19 C18 C17 C16 -0.3(5)
C5 N1 C1 C2 -1.0(5)
C5 C6 C7 C8 178.0(4)
C5 C6 C7 C11 -2.0(6)
C5 C4 C3 C2 -1.2(6)
C5 C4 C12 C11 -3.5(6)
C5 C4 C12 N3 175.8(4)
C18 C19 C20 C15 -0.2(5)
C18 C17 C16 C15 -1.1(5)
C10 N2 C6 C7 1.3(5)
C10 N2 C6 C5 -176.9(3)
C8 C7 C11 C12 -177.5(4)
C8 C7 C11 N4 2.9(7)
C16 C15 C20 C19 -1.2(5)
C4 C3 C2 C1 0.0(6)
C11 C7 C8 C9 178.8(4)
C11 N4 C14 C13 0.0(9)
C22 C21 C26 C25 1.1(5)
C36 C35 C34 C33 -0.1(5)
C20 C15 C16 C17 1.9(5)
C20 C19 C18 C17 0.9(5)
C3 C4 C12 C11 177.6(4)
C3 C4 C12 N3 -3.0(6)
C31 C30 C29 C28 1.0(5)
C26 C21 C22 C23 -2.3(5)
C26 C25 C24 C23 -1.3(6)
C42 C41 C40 C39 1.2(6)
C40 C39 C44 C43 -1.1(5)
C40 C41 C42 C43 -0.5(6)
C46 C45 C50 C49 1.0(6)
C25 C24 C23 C22 0.1(6)
C12 C4 C3 C2 177.6(4)
C12 C11 N4 C14 -0.7(7)
C12 N3 C13 C14 -1.2(8)
N4 C11 C12 C4 179.8(4)
N4 C11 C12 N3 0.5(7)
N4 C14 C13 N3 1.0(10)
C49 C48 C47 C46 -0.6(7)
C13 N3 C12 C4 -178.9(4)
C13 N3 C12 C11 0.4(7)
C47 C48 C49 C50 -0.6(7)
O4 S1 C51 F2 54.4(4)
O4 S1 C51 F3 173.9(3)
O4 S1 C51 F1 -67.0(4)
O2 S1 C51 F2 -63.3(4)
O2 S1 C51 F3 56.1(4)
O2 S1 C51 F1 175.2(3)
O3 S1 C51 F2 175.6(3)
O3 S1 C51 F3 -65.0(4)
O3 S1 C51 F1 54.1(4)
